data_7236760
loop_
_publ_author_name
'Liu, Wei'
'Zhu, Kun'
'Teat, Simon J.'
'Deibert, Benjamin J.'
'Yuan, Wenbing'
'Li, Jing'

_publ_section_title
;
 A mechanochemical route toward the rational, systematic, and
 cost-effective green synthesis of strongly luminescent copper iodide
 based hybrid phosphors
;
_journal_issue 24
_journal_name_full 'Journal of Materials Chemistry C'
_journal_page_first 5962
_journal_paper_doi 10.1039/C7TC00889A
_journal_volume 5
_journal_year 2017
_chemical_formula_sum 'C52 H46 Cu2 I2 N4 P2'
_chemical_formula_weight 1169.75
_space_group_crystal_system triclinic
_space_group_IT_number 2
_space_group_name_Hall '-P 1'
_space_group_name_H-M_alt 'P -1'
_atom_sites_solution_hydrogens geom
_atom_sites_solution_primary 'intrinsic phasing'
_atom_sites_solution_secondary difmap
_audit_creation_method SHELXL-2014/7
_audit_update_record
;
2016-10-16 deposited with the CCDC.
2017-05-15 downloaded from the CCDC.
;
_cell_angle_alpha 113.6280(10)
_cell_angle_beta 102.747(2)
_cell_angle_gamma 94.386(2)
_cell_formula_units_Z 2
_cell_length_a 11.9531(4)
_cell_length_b 14.6004(5)
_cell_length_c 15.7384(6)
_cell_measurement_reflns_used 9966
_cell_measurement_temperature 100(2)
_cell_measurement_theta_max 43.851
_cell_measurement_theta_min 2.520
_cell_volume 2412.23(15)
_computing_cell_refinement 'Bruker SAINT v8.34a'
_computing_data_collection 'Bruker APEX 2'
_computing_data_reduction 'Bruker SAINT v8.34a'
_computing_molecular_graphics 'Bruker SHELXTL'
_computing_publication_material 'Bruker SHELXTL & local programs'
_computing_structure_refinement 'SHELXL-2014/7 (Sheldrick, 2014)'
_computing_structure_solution 'Bruker SHELXTL 2014/4'
_diffrn_ambient_temperature 100(2)
_diffrn_detector_area_resol_mean 10.42
_diffrn_measured_fraction_theta_full 0.997
_diffrn_measured_fraction_theta_max 0.953
_diffrn_measurement_device_type 'Bruker D8 with PHOTON 100 detector'
_diffrn_measurement_method '\w/\q shutterless scans'
_diffrn_radiation_type synchrotron
_diffrn_radiation_wavelength 0.7749
_diffrn_reflns_av_R_equivalents 0.0240
_diffrn_reflns_av_unetI/netI 0.0374
_diffrn_reflns_Laue_measured_fraction_full 0.997
_diffrn_reflns_Laue_measured_fraction_max 0.953
_diffrn_reflns_limit_h_max 21
_diffrn_reflns_limit_h_min -21
_diffrn_reflns_limit_k_max 26
_diffrn_reflns_limit_k_min -26
_diffrn_reflns_limit_l_max 27
_diffrn_reflns_limit_l_min -28
_diffrn_reflns_number 52670
_diffrn_reflns_point_group_measured_fraction_full 0.997
_diffrn_reflns_point_group_measured_fraction_max 0.953
_diffrn_reflns_theta_full 27.706
_diffrn_reflns_theta_max 44.030
_diffrn_reflns_theta_min 2.148
_diffrn_source 'Advanced Light Source station 11.3.1'
_exptl_absorpt_coefficient_mu 2.842
_exptl_absorpt_correction_T_max 0.895
_exptl_absorpt_correction_T_min 0.782
_exptl_absorpt_correction_type multi-scan
_exptl_absorpt_process_details 'SADABS 2014/5 Bruker AXS Madison WI USA'
_exptl_crystal_colour colourless
_exptl_crystal_density_diffrn 1.610
_exptl_crystal_description plate
_exptl_crystal_F_000 1160
_exptl_crystal_size_max 0.090
_exptl_crystal_size_mid 0.090
_exptl_crystal_size_min 0.040
_refine_diff_density_max 0.655
_refine_diff_density_min -1.202
_refine_diff_density_rms 0.113
_refine_ls_extinction_method none
_refine_ls_goodness_of_fit_ref 1.033
_refine_ls_hydrogen_treatment constr
_refine_ls_matrix_type full
_refine_ls_number_parameters 561
_refine_ls_number_reflns 27803
_refine_ls_number_restraints 0
_refine_ls_restrained_S_all 1.033
_refine_ls_R_factor_all 0.0398
_refine_ls_R_factor_gt 0.0273
_refine_ls_shift/su_max 0.005
_refine_ls_shift/su_mean 0.000
_refine_ls_structure_factor_coef Fsqd
_refine_ls_weighting_details 'w=1/[\s^2^(Fo^2^)+(0.0200P)^2^+0.6530P] where P=(Fo^2^+2Fc^2^)/3'
_refine_ls_weighting_scheme calc
_refine_ls_wR_factor_gt 0.0603
_refine_ls_wR_factor_ref 0.0657
_reflns_Friedel_coverage 0.000
_reflns_number_gt 22346
_reflns_number_total 27803
_reflns_threshold_expression 'I > 2\s(I)'
_cod_data_source_file c7tc00889a2.cif
_cod_data_source_block wl11_29e_2_a
_cod_database_code 7236760
_shelx_shelxl_version_number 2014/7
_shelx_space_group_comment
;
The symmetry employed for this shelxl refinement is uniquely defined
by the following loop, which should always be used as a source of
symmetry information in preference to the above space-group names.
They are only intended as comments.
;
_shelx_estimated_absorpt_t_min 0.784
_shelx_estimated_absorpt_t_max 0.895

loop_
_space_group_symop_operation_xyz
'x, y, z'
'-x, -y, -z'

loop_
_atom_site_label
_atom_site_type_symbol
_atom_site_fract_x
_atom_site_fract_y
_atom_site_fract_z
_atom_site_U_iso_or_equiv
_atom_site_adp_type
_atom_site_occupancy
_atom_site_site_symmetry_order
_atom_site_calc_flag
_atom_site_refinement_flags_posn
_atom_site_refinement_flags_adp
Cu1 Cu 0.62150(2) 0.43932(2) 0.21447(2) 0.01279(2) Uani 1 1 d . .
Cu2 Cu 0.88236(2) 0.56426(2) 0.29971(2) 0.01254(2) Uani 1 1 d . .
I1 I 0.76641(2) 0.48562(2) 0.39028(2) 0.01255(2) Uani 1 1 d . .
I2 I 0.73730(2) 0.51588(2) 0.12255(2) 0.01369(2) Uani 1 1 d . .
C1 C 0.45363(11) 0.56465(9) 0.16811(9) 0.01632(19) Uani 1 1 d . .
H1A H 0.4778 0.5541 0.1118 0.020 Uiso 1 1 calc R U
N1 N 0.49614(9) 0.52534(8) 0.22819(7) 0.01433(16) Uani 1 1 d . .
C2 C 0.43849(10) 0.55906(9) 0.29989(8) 0.01435(18) Uani 1 1 d . .
C3 C 0.45021(11) 0.54367(10) 0.38335(9) 0.0182(2) Uani 1 1 d . .
H3A H 0.5025 0.5030 0.3983 0.022 Uiso 1 1 calc R U
C4 C 0.38213(12) 0.59032(12) 0.44350(10) 0.0243(3) Uani 1 1 d . .
H4A H 0.3883 0.5813 0.5008 0.029 Uiso 1 1 calc R U
C5 C 0.30419(12) 0.65055(12) 0.42188(10) 0.0256(3) Uani 1 1 d . .
H5A H 0.2592 0.6811 0.4649 0.031 Uiso 1 1 calc R U
C6 C 0.29153(11) 0.66632(11) 0.33950(10) 0.0218(2) Uani 1 1 d . .
H6A H 0.2390 0.7069 0.3247 0.026 Uiso 1 1 calc R U
C7 C 0.36022(10) 0.61929(9) 0.27923(9) 0.01598(19) Uani 1 1 d . .
N2 N 0.37215(9) 0.62155(8) 0.19472(8) 0.01748(18) Uani 1 1 d . .
C8 C 0.31333(14) 0.67951(12) 0.14791(11) 0.0252(3) Uani 1 1 d . .
H8A H 0.3478 0.7519 0.1851 0.038 Uiso 1 1 calc R U
H8B H 0.2302 0.6695 0.1446 0.038 Uiso 1 1 calc R U
H8C H 0.3223 0.6562 0.0825 0.038 Uiso 1 1 calc R U
C9 C 1.05280(10) 0.43510(9) 0.33676(8) 0.01431(18) Uani 1 1 d . .
H9A H 1.0281 0.4392 0.3914 0.017 Uiso 1 1 calc R U
N3 N 1.01080(8) 0.48161(7) 0.28319(7) 0.01295(15) Uani 1 1 d . .
C10 C 1.06949(10) 0.45631(9) 0.21180(8) 0.01379(17) Uani 1 1 d . .
C11 C 1.05891(11) 0.48198(11) 0.13424(9) 0.0185(2) Uani 1 1 d . .
H11A H 1.0073 0.5254 0.1244 0.022 Uiso 1 1 calc R U
C12 C 1.12710(12) 0.44139(12) 0.07206(10) 0.0235(3) Uani 1 1 d . .
H12A H 1.1213 0.4571 0.0184 0.028 Uiso 1 1 calc R U
C13 C 1.20455(12) 0.37766(12) 0.08644(10) 0.0236(3) Uani 1 1 d . .
H13A H 1.2495 0.3514 0.0422 0.028 Uiso 1 1 calc R U
C14 C 1.21695(11) 0.35227(11) 0.16345(9) 0.0202(2) Uani 1 1 d . .
H14A H 1.2695 0.3097 0.1736 0.024 Uiso 1 1 calc R U
C15 C 1.14758(10) 0.39296(9) 0.22551(8) 0.01463(18) Uani 1 1 d . .
N4 N 1.13475(9) 0.38089(8) 0.30591(7) 0.01547(16) Uani 1 1 d . .
C16 C 1.19551(13) 0.31955(11) 0.34737(10) 0.0225(2) Uani 1 1 d . .
H16A H 1.1625 0.3167 0.3982 0.034 Uiso 1 1 calc R U
H16B H 1.2786 0.3500 0.3749 0.034 Uiso 1 1 calc R U
H16C H 1.1863 0.2505 0.2970 0.034 Uiso 1 1 calc R U
P1 P 0.58109(3) 0.27067(2) 0.13403(2) 0.01210(5) Uani 1 1 d . .
C17 C 0.68867(10) 0.20876(9) 0.07493(8) 0.01455(18) Uani 1 1 d . .
C18 C 0.80661(11) 0.25368(10) 0.11698(10) 0.0207(2) Uani 1 1 d . .
H18A H 0.8293 0.3150 0.1747 0.025 Uiso 1 1 calc R U
C19 C 0.89098(12) 0.20871(11) 0.07440(12) 0.0264(3) Uani 1 1 d . .
H19A H 0.9711 0.2392 0.1037 0.032 Uiso 1 1 calc R U
C20 C 0.85876(12) 0.11969(10) -0.01052(11) 0.0227(2) Uani 1 1 d . .
H20A H 0.9166 0.0892 -0.0391 0.027 Uiso 1 1 calc R U
C21 C 0.74161(12) 0.07539(10) -0.05363(9) 0.0202(2) Uani 1 1 d . .
H21A H 0.7191 0.0148 -0.1121 0.024 Uiso 1 1 calc R U
C22 C 0.65707(11) 0.11985(9) -0.01105(9) 0.0178(2) Uani 1 1 d . .
H22A H 0.5771 0.0893 -0.0409 0.021 Uiso 1 1 calc R U
C23 C 0.55297(10) 0.20070(8) 0.20347(8) 0.01382(17) Uani 1 1 d . .
C24 C 0.57686(11) 0.10329(9) 0.18416(9) 0.0172(2) Uani 1 1 d . .
H24A H 0.6133 0.0714 0.1347 0.021 Uiso 1 1 calc R U
C25 C 0.54762(13) 0.05260(10) 0.23702(10) 0.0215(2) Uani 1 1 d . .
H25A H 0.5642 -0.0136 0.2235 0.026 Uiso 1 1 calc R U
C26 C 0.49432(13) 0.09877(11) 0.30941(10) 0.0235(2) Uani 1 1 d . .
H26A H 0.4739 0.0638 0.3450 0.028 Uiso 1 1 calc R U
C27 C 0.47068(13) 0.19624(11) 0.33002(10) 0.0231(2) Uani 1 1 d . .
H27A H 0.4343 0.2278 0.3796 0.028 Uiso 1 1 calc R U
C28 C 0.50064(12) 0.24722(10) 0.27761(9) 0.0183(2) Uani 1 1 d . .
H28A H 0.4855 0.3140 0.2923 0.022 Uiso 1 1 calc R U
C29 C 0.44910(10) 0.22167(9) 0.03246(8) 0.01353(17) Uani 1 1 d . .
C30 C 0.35943(11) 0.14552(9) 0.01839(9) 0.01668(19) Uani 1 1 d . .
H30A H 0.3639 0.1178 0.0640 0.020 Uiso 1 1 calc R U
C31 C 0.26321(11) 0.11013(10) -0.06269(9) 0.0200(2) Uani 1 1 d . .
H31A H 0.2019 0.0590 -0.0715 0.024 Uiso 1 1 calc R U
C32 C 0.25658(12) 0.14909(10) -0.13045(9) 0.0206(2) Uani 1 1 d . .
H32A H 0.1917 0.1236 -0.1861 0.025 Uiso 1 1 calc R U
C33 C 0.34519(12) 0.22565(10) -0.11674(9) 0.0204(2) Uani 1 1 d . .
H33A H 0.3409 0.2525 -0.1630 0.025 Uiso 1 1 calc R U
C34 C 0.43992(11) 0.26252(10) -0.03512(9) 0.0177(2) Uani 1 1 d . .
H34A H 0.4991 0.3160 -0.0250 0.021 Uiso 1 1 calc R U
P2 P 0.91713(3) 0.73276(2) 0.37985(2) 0.01184(5) Uani 1 1 d . .
C35 C 0.79238(10) 0.79825(8) 0.38019(8) 0.01389(17) Uani 1 1 d . .
C36 C 0.69277(11) 0.75500(10) 0.39382(10) 0.0202(2) Uani 1 1 d . .
H36A H 0.6893 0.6910 0.3964 0.024 Uiso 1 1 calc R U
C37 C 0.59899(12) 0.80572(11) 0.40353(12) 0.0259(3) Uani 1 1 d . .
H37A H 0.5326 0.7772 0.4146 0.031 Uiso 1 1 calc R U
C38 C 0.60247(12) 0.89841(11) 0.39699(11) 0.0257(3) Uani 1 1 d . .
H38A H 0.5380 0.9325 0.4028 0.031 Uiso 1 1 calc R U
C39 C 0.70015(12) 0.94090(10) 0.38203(10) 0.0224(2) Uani 1 1 d . .
H39A H 0.7021 1.0036 0.3769 0.027 Uiso 1 1 calc R U
C40 C 0.79531(11) 0.89152(9) 0.37451(8) 0.01669(19) Uani 1 1 d . .
H40A H 0.8625 0.9214 0.3655 0.020 Uiso 1 1 calc R U
C41 C 1.01354(10) 0.79623(9) 0.33598(8) 0.01414(18) Uani 1 1 d . .
C42 C 1.11166(11) 0.87089(9) 0.39597(9) 0.0174(2) Uani 1 1 d . .
H42A H 1.1298 0.8931 0.4638 0.021 Uiso 1 1 calc R U
C43 C 1.18348(12) 0.91329(10) 0.35691(10) 0.0208(2) Uani 1 1 d . .
H43A H 1.2503 0.9639 0.3983 0.025 Uiso 1 1 calc R U
C44 C 1.15752(12) 0.88164(10) 0.25785(11) 0.0219(2) Uani 1 1 d . .
H44A H 1.2061 0.9109 0.2315 0.026 Uiso 1 1 calc R U
C45 C 1.06024(12) 0.80701(10) 0.19721(10) 0.0206(2) Uani 1 1 d . .
H45A H 1.0425 0.7854 0.1294 0.025 Uiso 1 1 calc R U
C46 C 0.98877(12) 0.76385(10) 0.23556(9) 0.0183(2) Uani 1 1 d . .
H46A H 0.9230 0.7123 0.1937 0.022 Uiso 1 1 calc R U
C47 C 0.98821(10) 0.78416(8) 0.50946(8) 0.01295(17) Uani 1 1 d . .
C48 C 0.97024(11) 0.87571(9) 0.57662(9) 0.01652(19) Uani 1 1 d . .
H48A H 0.9187 0.9133 0.5552 0.020 Uiso 1 1 calc R U
C49 C 1.02699(12) 0.91221(9) 0.67433(9) 0.0187(2) Uani 1 1 d . .
H49A H 1.0133 0.9740 0.7193 0.022 Uiso 1 1 calc R U
C50 C 1.10383(12) 0.85837(10) 0.70636(9) 0.0219(2) Uani 1 1 d . .
H50A H 1.1439 0.8841 0.7729 0.026 Uiso 1 1 calc R U
C51 C 1.12172(12) 0.76654(10) 0.64037(10) 0.0220(2) Uani 1 1 d . .
H51A H 1.1737 0.7294 0.6620 0.026 Uiso 1 1 calc R U
C52 C 1.06328(10) 0.72942(9) 0.54278(9) 0.01674(19) Uani 1 1 d . .
H52A H 1.0746 0.6662 0.4984 0.020 Uiso 1 1 calc R U

loop_
_atom_site_aniso_label
_atom_site_aniso_U_11
_atom_site_aniso_U_22
_atom_site_aniso_U_33
_atom_site_aniso_U_23
_atom_site_aniso_U_13
_atom_site_aniso_U_12
Cu1 0.01567(6) 0.01004(6) 0.01305(6) 0.00431(4) 0.00560(5) 0.00344(5)
Cu2 0.01517(6) 0.01028(6) 0.01301(6) 0.00453(4) 0.00596(5) 0.00358(5)
I1 0.01296(3) 0.01474(3) 0.01182(3) 0.00685(2) 0.00468(2) 0.00289(2)
I2 0.01290(3) 0.01767(3) 0.01241(3) 0.00794(2) 0.00443(2) 0.00226(2)
C1 0.0176(5) 0.0183(5) 0.0158(5) 0.0076(4) 0.0076(4) 0.0082(4)
N1 0.0142(4) 0.0159(4) 0.0145(4) 0.0064(3) 0.0067(3) 0.0050(3)
C2 0.0121(4) 0.0152(5) 0.0155(4) 0.0052(4) 0.0060(3) 0.0021(3)
C3 0.0171(5) 0.0215(6) 0.0172(5) 0.0083(4) 0.0075(4) 0.0028(4)
C4 0.0223(6) 0.0324(7) 0.0201(6) 0.0103(5) 0.0123(5) 0.0030(5)
C5 0.0204(6) 0.0312(7) 0.0223(6) 0.0048(5) 0.0134(5) 0.0048(5)
C6 0.0160(5) 0.0247(6) 0.0229(6) 0.0055(5) 0.0098(4) 0.0078(4)
C7 0.0130(4) 0.0172(5) 0.0161(5) 0.0043(4) 0.0060(4) 0.0038(4)
N2 0.0172(4) 0.0198(5) 0.0171(4) 0.0075(4) 0.0068(3) 0.0087(4)
C8 0.0286(7) 0.0269(7) 0.0250(6) 0.0135(5) 0.0085(5) 0.0162(5)
C9 0.0144(4) 0.0154(5) 0.0136(4) 0.0058(3) 0.0050(3) 0.0046(4)
N3 0.0132(4) 0.0143(4) 0.0125(4) 0.0058(3) 0.0052(3) 0.0041(3)
C10 0.0118(4) 0.0160(5) 0.0130(4) 0.0050(3) 0.0047(3) 0.0028(3)
C11 0.0165(5) 0.0265(6) 0.0161(5) 0.0113(4) 0.0069(4) 0.0050(4)
C12 0.0196(5) 0.0366(8) 0.0175(5) 0.0125(5) 0.0093(4) 0.0049(5)
C13 0.0176(5) 0.0334(7) 0.0168(5) 0.0053(5) 0.0095(4) 0.0051(5)
C14 0.0153(5) 0.0240(6) 0.0176(5) 0.0035(4) 0.0072(4) 0.0061(4)
C15 0.0117(4) 0.0165(5) 0.0136(4) 0.0040(4) 0.0039(3) 0.0038(4)
N4 0.0155(4) 0.0164(4) 0.0152(4) 0.0062(3) 0.0053(3) 0.0063(3)
C16 0.0255(6) 0.0220(6) 0.0222(6) 0.0106(5) 0.0061(5) 0.0121(5)
P1 0.01370(12) 0.00975(11) 0.01123(11) 0.00362(9) 0.00220(9) 0.00167(9)
C17 0.0157(5) 0.0119(4) 0.0143(4) 0.0044(3) 0.0034(4) 0.0017(4)
C18 0.0150(5) 0.0151(5) 0.0225(6) 0.0010(4) 0.0010(4) 0.0013(4)
C19 0.0151(5) 0.0223(6) 0.0331(7) 0.0040(5) 0.0053(5) 0.0026(5)
C20 0.0222(6) 0.0187(6) 0.0279(6) 0.0073(5) 0.0128(5) 0.0057(5)
C21 0.0242(6) 0.0164(5) 0.0184(5) 0.0039(4) 0.0099(4) 0.0028(4)
C22 0.0172(5) 0.0142(5) 0.0167(5) 0.0017(4) 0.0053(4) 0.0005(4)
C23 0.0154(4) 0.0118(4) 0.0127(4) 0.0052(3) 0.0014(3) 0.0017(3)
C24 0.0205(5) 0.0139(5) 0.0149(5) 0.0055(4) 0.0014(4) 0.0043(4)
C25 0.0283(6) 0.0163(5) 0.0207(5) 0.0112(4) 0.0016(5) 0.0050(5)
C26 0.0301(7) 0.0228(6) 0.0218(6) 0.0153(5) 0.0043(5) 0.0033(5)
C27 0.0293(7) 0.0244(6) 0.0210(6) 0.0131(5) 0.0102(5) 0.0073(5)
C28 0.0236(6) 0.0161(5) 0.0174(5) 0.0084(4) 0.0072(4) 0.0054(4)
C29 0.0147(4) 0.0124(4) 0.0124(4) 0.0048(3) 0.0027(3) 0.0036(3)
C30 0.0168(5) 0.0159(5) 0.0156(5) 0.0069(4) 0.0014(4) 0.0011(4)
C31 0.0164(5) 0.0193(5) 0.0193(5) 0.0063(4) 0.0002(4) 0.0001(4)
C32 0.0195(5) 0.0216(6) 0.0154(5) 0.0056(4) -0.0012(4) 0.0049(4)
C33 0.0247(6) 0.0207(6) 0.0151(5) 0.0084(4) 0.0019(4) 0.0062(5)
C34 0.0206(5) 0.0174(5) 0.0159(5) 0.0090(4) 0.0032(4) 0.0034(4)
P2 0.01354(12) 0.00972(11) 0.01217(11) 0.00433(9) 0.00395(9) 0.00248(9)
C35 0.0142(4) 0.0115(4) 0.0128(4) 0.0034(3) 0.0011(3) 0.0025(3)
C36 0.0147(5) 0.0137(5) 0.0295(6) 0.0070(4) 0.0058(4) 0.0026(4)
C37 0.0149(5) 0.0196(6) 0.0364(8) 0.0059(5) 0.0055(5) 0.0036(4)
C38 0.0185(5) 0.0193(6) 0.0302(7) 0.0046(5) -0.0009(5) 0.0087(5)
C39 0.0252(6) 0.0176(5) 0.0207(5) 0.0078(4) -0.0015(5) 0.0082(5)
C40 0.0194(5) 0.0145(5) 0.0147(4) 0.0064(4) 0.0012(4) 0.0040(4)
C41 0.0157(4) 0.0117(4) 0.0164(4) 0.0063(3) 0.0061(4) 0.0035(3)
C42 0.0195(5) 0.0137(5) 0.0188(5) 0.0059(4) 0.0072(4) 0.0023(4)
C43 0.0199(5) 0.0158(5) 0.0280(6) 0.0094(4) 0.0098(5) 0.0014(4)
C44 0.0250(6) 0.0191(6) 0.0298(6) 0.0141(5) 0.0152(5) 0.0068(5)
C45 0.0262(6) 0.0203(6) 0.0205(5) 0.0112(4) 0.0112(5) 0.0057(5)
C46 0.0217(5) 0.0171(5) 0.0171(5) 0.0082(4) 0.0061(4) 0.0022(4)
C47 0.0135(4) 0.0117(4) 0.0131(4) 0.0048(3) 0.0036(3) 0.0024(3)
C48 0.0195(5) 0.0134(5) 0.0149(5) 0.0048(4) 0.0029(4) 0.0056(4)
C49 0.0224(5) 0.0146(5) 0.0146(5) 0.0031(4) 0.0026(4) 0.0042(4)
C50 0.0243(6) 0.0192(6) 0.0157(5) 0.0048(4) -0.0017(4) 0.0036(5)
C51 0.0227(6) 0.0179(5) 0.0202(5) 0.0063(4) -0.0016(4) 0.0073(4)
C52 0.0158(5) 0.0142(5) 0.0179(5) 0.0050(4) 0.0031(4) 0.0049(4)

loop_
_atom_type_symbol
_atom_type_description
_atom_type_scat_dispersion_real
_atom_type_scat_dispersion_imag
_atom_type_scat_source
C C 0.0040 0.0020 'XDISP Program in WinGX L.Kissel & R.H.Pratt Acta Cryst A46 170 1990'
H H 0.0000 0.0000 'XDISP Program in WinGX L.Kissel & R.H.Pratt Acta Cryst A46 170 1990'
N N 0.0076 0.0040 'XDISP Program in WinGX L.Kissel & R.H.Pratt Acta Cryst A46 170 1990'
P P 0.1183 0.1134 'XDISP Program in WinGX L.Kissel & R.H.Pratt Acta Cryst A46 170 1990'
Cu Cu 0.2913 1.4803 'XDISP Program in WinGX L.Kissel & R.H.Pratt Acta Cryst A46 170 1990'
I I -0.3071 2.1212 'XDISP Program in WinGX L.Kissel & R.H.Pratt Acta Cryst A46 170 1990'

loop_
_geom_angle_atom_site_label_1
_geom_angle_atom_site_label_2
_geom_angle_atom_site_label_3
_geom_angle
N1 Cu1 P1 122.62(3)
N1 Cu1 I2 99.56(3)
P1 Cu1 I2 108.718(10)
N1 Cu1 I1 109.86(3)
P1 Cu1 I1 107.408(10)
I2 Cu1 I1 107.715(6)
N3 Cu2 P2 122.97(3)
N3 Cu2 I1 101.67(3)
P2 Cu2 I1 108.316(9)
N3 Cu2 I2 108.45(3)
P2 Cu2 I2 107.158(10)
I1 Cu2 I2 107.339(6)
Cu2 I1 Cu1 72.543(6)
Cu1 I2 Cu2 72.398(6)
N1 C1 N2 113.42(10)
N1 C1 H1A 123.3
N2 C1 H1A 123.3
C1 N1 C2 104.95(10)
C1 N1 Cu1 124.94(8)
C2 N1 Cu1 130.09(8)
N1 C2 C3 130.51(11)
N1 C2 C7 109.15(10)
C3 C2 C7 120.32(10)
C4 C3 C2 117.21(12)
C4 C3 H3A 121.4
C2 C3 H3A 121.4
C3 C4 C5 121.81(13)
C3 C4 H4A 119.1
C5 C4 H4A 119.1
C6 C5 C4 121.63(12)
C6 C5 H5A 119.2
C4 C5 H5A 119.2
C5 C6 C7 116.37(13)
C5 C6 H6A 121.8
C7 C6 H6A 121.8
N2 C7 C6 131.47(12)
N2 C7 C2 105.83(10)
C6 C7 C2 122.66(12)
C1 N2 C7 106.65(10)
C1 N2 C8 127.36(11)
C7 N2 C8 125.88(11)
N2 C8 H8A 109.5
N2 C8 H8B 109.5
H8A C8 H8B 109.5
N2 C8 H8C 109.5
H8A C8 H8C 109.5
H8B C8 H8C 109.5
N3 C9 N4 113.23(10)
N3 C9 H9A 123.4
N4 C9 H9A 123.4
C9 N3 C10 105.11(9)
C9 N3 Cu2 126.15(8)
C10 N3 Cu2 128.66(8)
N3 C10 C11 130.52(11)
N3 C10 C15 109.16(10)
C11 C10 C15 120.31(10)
C12 C11 C10 117.25(12)
C12 C11 H11A 121.4
C10 C11 H11A 121.4
C11 C12 C13 121.82(12)
C11 C12 H12A 119.1
C13 C12 H12A 119.1
C14 C13 C12 121.68(12)
C14 C13 H13A 119.2
C12 C13 H13A 119.2
C13 C14 C15 116.21(12)
C13 C14 H14A 121.9
C15 C14 H14A 121.9
N4 C15 C14 131.56(11)
N4 C15 C10 105.67(9)
C14 C15 C10 122.73(11)
C9 N4 C15 106.83(10)
C9 N4 C16 126.87(10)
C15 N4 C16 126.29(10)
N4 C16 H16A 109.5
N4 C16 H16B 109.5
H16A C16 H16B 109.5
N4 C16 H16C 109.5
H16A C16 H16C 109.5
H16B C16 H16C 109.5
C29 P1 C23 102.16(5)
C29 P1 C17 101.15(5)
C23 P1 C17 103.98(5)
C29 P1 Cu1 114.24(4)
C23 P1 Cu1 115.84(4)
C17 P1 Cu1 117.33(4)
C22 C17 C18 118.93(11)
C22 C17 P1 122.59(9)
C18 C17 P1 118.48(9)
C19 C18 C17 120.16(12)
C19 C18 H18A 119.9
C17 C18 H18A 119.9
C20 C19 C18 120.45(13)
C20 C19 H19A 119.8
C18 C19 H19A 119.8
C19 C20 C21 119.78(12)
C19 C20 H20A 120.1
C21 C20 H20A 120.1
C20 C21 C22 119.93(12)
C20 C21 H21A 120.0
C22 C21 H21A 120.0
C21 C22 C17 120.73(12)
C21 C22 H22A 119.6
C17 C22 H22A 119.6
C24 C23 C28 119.01(11)
C24 C23 P1 123.66(9)
C28 C23 P1 117.29(9)
C25 C24 C23 120.43(12)
C25 C24 H24A 119.8
C23 C24 H24A 119.8
C26 C25 C24 120.12(12)
C26 C25 H25A 119.9
C24 C25 H25A 119.9
C25 C26 C27 120.14(12)
C25 C26 H26A 119.9
C27 C26 H26A 119.9
C26 C27 C28 119.75(13)
C26 C27 H27A 120.1
C28 C27 H27A 120.1
C27 C28 C23 120.54(12)
C27 C28 H28A 119.7
C23 C28 H28A 119.7
C30 C29 C34 118.98(11)
C30 C29 P1 123.64(9)
C34 C29 P1 117.38(9)
C29 C30 C31 120.07(11)
C29 C30 H30A 120.0
C31 C30 H30A 120.0
C32 C31 C30 120.47(12)
C32 C31 H31A 119.8
C30 C31 H31A 119.8
C31 C32 C33 119.92(12)
C31 C32 H32A 120.0
C33 C32 H32A 120.0
C34 C33 C32 119.76(12)
C34 C33 H33A 120.1
C32 C33 H33A 120.1
C33 C34 C29 120.77(12)
C33 C34 H34A 119.6
C29 C34 H34A 119.6
C35 P2 C47 100.79(5)
C35 P2 C41 103.43(5)
C47 P2 C41 103.76(5)
C35 P2 Cu2 118.06(4)
C47 P2 Cu2 115.82(4)
C41 P2 Cu2 113.06(4)
C40 C35 C36 119.29(11)
C40 C35 P2 123.24(9)
C36 C35 P2 117.30(9)
C37 C36 C35 120.14(12)
C37 C36 H36A 119.9
C35 C36 H36A 119.9
C36 C37 C38 120.07(13)
C36 C37 H37A 120.0
C38 C37 H37A 120.0
C39 C38 C37 120.05(12)
C39 C38 H38A 120.0
C37 C38 H38A 120.0
C38 C39 C40 120.04(12)
C38 C39 H39A 120.0
C40 C39 H39A 120.0
C39 C40 C35 120.37(12)
C39 C40 H40A 119.8
C35 C40 H40A 119.8
C42 C41 C46 118.85(11)
C42 C41 P2 123.71(9)
C46 C41 P2 117.38(9)
C41 C42 C43 120.45(12)
C41 C42 H42A 119.8
C43 C42 H42A 119.8
C44 C43 C42 120.23(12)
C44 C43 H43A 119.9
C42 C43 H43A 119.9
C43 C44 C45 119.91(12)
C43 C44 H44A 120.0
C45 C44 H44A 120.0
C44 C45 C46 120.19(12)
C44 C45 H45A 119.9
C46 C45 H45A 119.9
C45 C46 C41 120.36(12)
C45 C46 H46A 119.8
C41 C46 H46A 119.8
C52 C47 C48 118.62(10)
C52 C47 P2 118.59(9)
C48 C47 P2 122.80(9)
C49 C48 C47 120.75(11)
C49 C48 H48A 119.6
C47 C48 H48A 119.6
C48 C49 C50 120.12(11)
C48 C49 H49A 119.9
C50 C49 H49A 119.9
C49 C50 C51 119.75(12)
C49 C50 H50A 120.1
C51 C50 H50A 120.1
C52 C51 C50 119.95(12)
C52 C51 H51A 120.0
C50 C51 H51A 120.0
C51 C52 C47 120.79(11)
C51 C52 H52A 119.6
C47 C52 H52A 119.6

loop_
_geom_bond_atom_site_label_1
_geom_bond_atom_site_label_2
_geom_bond_distance
Cu1 N1 2.0205(10)
Cu1 P1 2.2245(3)
Cu1 I2 2.68361(17)
Cu1 I1 2.70558(19)
Cu2 N3 2.0220(10)
Cu2 P2 2.2229(3)
Cu2 I1 2.68548(17)
Cu2 I2 2.71667(19)
C1 N1 1.3227(15)
C1 N2 1.3560(15)
C1 H1A 0.9500
N1 C2 1.3929(14)
C2 C3 1.3984(17)
C2 C7 1.4054(17)
C3 C4 1.3894(18)
C3 H3A 0.9500
C4 C5 1.408(2)
C4 H4A 0.9500
C5 C6 1.384(2)
C5 H5A 0.9500
C6 C7 1.3975(16)
C6 H6A 0.9500
C7 N2 1.3816(16)
N2 C8 1.4544(17)
C8 H8A 0.9800
C8 H8B 0.9800
C8 H8C 0.9800
C9 N3 1.3222(15)
C9 N4 1.3574(15)
C9 H9A 0.9500
N3 C10 1.3949(14)
C10 C11 1.3972(16)
C10 C15 1.4059(16)
C11 C12 1.3908(18)
C11 H11A 0.9500
C12 C13 1.408(2)
C12 H12A 0.9500
C13 C14 1.385(2)
C13 H13A 0.9500
C14 C15 1.4007(16)
C14 H14A 0.9500
C15 N4 1.3842(15)
N4 C16 1.4539(16)
C16 H16A 0.9800
C16 H16B 0.9800
C16 H16C 0.9800
P1 C29 1.8314(12)
P1 C23 1.8318(11)
P1 C17 1.8351(12)
C17 C22 1.3965(16)
C17 C18 1.3980(17)
C18 C19 1.3943(19)
C18 H18A 0.9500
C19 C20 1.388(2)
C19 H19A 0.9500
C20 C21 1.3892(19)
C20 H20A 0.9500
C21 C22 1.3935(17)
C21 H21A 0.9500
C22 H22A 0.9500
C23 C24 1.3966(16)
C23 C28 1.4021(17)
C24 C25 1.3943(18)
C24 H24A 0.9500
C25 C26 1.389(2)
C25 H25A 0.9500
C26 C27 1.394(2)
C26 H26A 0.9500
C27 C28 1.3944(18)
C27 H27A 0.9500
C28 H28A 0.9500
C29 C30 1.3963(16)
C29 C34 1.4022(16)
C30 C31 1.3968(17)
C30 H30A 0.9500
C31 C32 1.3867(19)
C31 H31A 0.9500
C32 C33 1.394(2)
C32 H32A 0.9500
C33 C34 1.3901(18)
C33 H33A 0.9500
C34 H34A 0.9500
P2 C35 1.8318(12)
P2 C47 1.8321(11)
P2 C41 1.8342(11)
C35 C40 1.3982(16)
C35 C36 1.4032(17)
C36 C37 1.3929(19)
C36 H36A 0.9500
C37 C38 1.396(2)
C37 H37A 0.9500
C38 C39 1.390(2)
C38 H38A 0.9500
C39 C40 1.3943(18)
C39 H39A 0.9500
C40 H40A 0.9500
C41 C42 1.3950(17)
C41 C46 1.4079(17)
C42 C43 1.3982(17)
C42 H42A 0.9500
C43 C44 1.388(2)
C43 H43A 0.9500
C44 C45 1.390(2)
C44 H44A 0.9500
C45 C46 1.3933(17)
C45 H45A 0.9500
C46 H46A 0.9500
C47 C52 1.3988(16)
C47 C48 1.4007(16)
C48 C49 1.3915(17)
C48 H48A 0.9500
C49 C50 1.3925(18)
C49 H49A 0.9500
C50 C51 1.3956(19)
C50 H50A 0.9500
C51 C52 1.3937(18)
C51 H51A 0.9500
C52 H52A 0.9500
